data_4116323
loop_
_publ_author_name
'Robert D. Gilbertson'
'Timothy J. R. Weakley'
'Michael M. Haley'

_publ_contact_author_address
;
Department of Chemistry,
University of Oregon,
Eugene, OR 97403-1253
USA
;
_publ_contact_author_email tweakley@oregon.uoregon.edu
_publ_contact_author_fax 01(541)3464643
_publ_contact_author_name 'Dr Timothy J. R. Weakley'
_publ_contact_author_phone 01(541)3464620
_publ_section_title
;
 Direct Synthesis of an Iridabenzene from a Nucleophilic
 3-Vinyl-1-cyclopropene
;
_journal_name_full 'Journal of the American Chemical Society'
_journal_page_first 2597
_journal_page_last 2598
_journal_paper_doi 10.1021/ja984420o
_journal_volume 121
_journal_year 1999
_chemical_formula_moiety 'C54 H43 Ir O P2, C7 H8 '
_chemical_formula_sum 'C61 H51 Ir O P2'
_chemical_formula_weight 1054.24
_space_group_IT_number 2
_symmetry_cell_setting triclinic
_symmetry_Int_Tables_number 2
_symmetry_space_group_name_Hall '-P 1'
_symmetry_space_group_name_H-M 'P -1'
_audit_creation_date 1998-11-11
_audit_creation_method 'by teXsan v1.8'
_cell_angle_alpha 107.841(17)
_cell_angle_beta 101.989(20)
_cell_angle_gamma 93.318(16)
_cell_formula_units_Z 2
_cell_length_a 10.417(2)
_cell_length_b 13.4360(16)
_cell_length_c 19.230(5)
_cell_measurement_reflns_used 25
_cell_measurement_temperature 295
_cell_measurement_theta_max 14.0
_cell_measurement_theta_min 13.0
_cell_volume 2484.7(9)
_computing_cell_refinement 'CAD4/PC (Enraf-Nonius, 1993)'
_computing_data_collection 'CAD4/PC (Enraf-Nonius, 1993)'
_computing_data_reduction 'TEXSAN (Molecular Structure Corp., 1989)'
_computing_publication_material 'TEXSAN (Molecular Structure Corp., 1989)'
_computing_structure_refinement 'TEXSAN (Molecular Structure Corp., 1989)'
_computing_structure_solution 'TEXSAN (Molecular Structure Corp., 1989)'
_diffrn_ambient_temperature 295
_diffrn_measurement_device_type 'Enraf-Nonius CAD-4 diffractometer'
_diffrn_measurement_method '\w-2\q scans'
_diffrn_orient_matrix_UB_11 0.03418
_diffrn_orient_matrix_UB_12 -0.06682
_diffrn_orient_matrix_UB_13 0.00334
_diffrn_orient_matrix_UB_21 -0.06556
_diffrn_orient_matrix_UB_22 -0.04076
_diffrn_orient_matrix_UB_23 -0.04785
_diffrn_orient_matrix_UB_31 0.06580
_diffrn_orient_matrix_UB_32 0.00958
_diffrn_orient_matrix_UB_33 -0.02934
_diffrn_radiation_detector 'scintillation counter'
_diffrn_radiation_monochromator graphite
_diffrn_radiation_source 'sealed X-ray tube'
_diffrn_radiation_type 'Mo K\a'
_diffrn_radiation_wavelength 0.71073
_diffrn_reflns_av_R_equivalents 0.015
_diffrn_reflns_av_sigmaI/netI 0.040
_diffrn_reflns_limit_h_max 12
_diffrn_reflns_limit_h_min 0
_diffrn_reflns_limit_k_max 15
_diffrn_reflns_limit_k_min -15
_diffrn_reflns_limit_l_max 22
_diffrn_reflns_limit_l_min -22
_diffrn_reflns_number 9247
_diffrn_reflns_reduction_process 'Lp corrections applied'
_diffrn_reflns_theta_max 25.0
_diffrn_reflns_theta_min 1.6
_diffrn_standards_decay_% 0.66
_diffrn_standards_interval_count 300
_diffrn_standards_number 3
_exptl_absorpt_coefficient_mu 2.80
_exptl_absorpt_correction_T_max 1.000
_exptl_absorpt_correction_T_min 0.836
_exptl_absorpt_correction_type
;
\y scans (North,Phillips & Matthews, 1968)
;
_exptl_crystal_colour red
_exptl_crystal_density_diffrn 1.409
_exptl_crystal_description prism
_exptl_crystal_F_000 1064.00
_exptl_crystal_size_max 0.70
_exptl_crystal_size_mid 0.22
_exptl_crystal_size_min 0.16
_refine_diff_density_max 3.23
_refine_diff_density_min -2.65
_refine_ls_abs_structure_details 'not applicable'
_refine_ls_extinction_method none
_refine_ls_goodness_of_fit_all 3.01
_refine_ls_goodness_of_fit_ref 3.17
_refine_ls_hydrogen_treatment constr
_refine_ls_matrix_type full
_refine_ls_number_constraints 0
_refine_ls_number_parameters 523
_refine_ls_number_reflns 7797
_refine_ls_number_restraints 0
_refine_ls_R_factor_all 0.060
_refine_ls_R_factor_gt 0.050
_refine_ls_shift/su_max 0.005
_refine_ls_shift/su_mean 0.000
_refine_ls_structure_factor_coef F
_refine_ls_weighting_details 'w = 4F~o~^2^/[\s^2^(I)+(0.02I)^2^]'
_refine_ls_weighting_scheme calc
_refine_ls_wR_factor_all 0.067
_refine_ls_wR_factor_ref 0.066
_reflns_number_gt 7797
_reflns_number_total 8721
_reflns_threshold_expression I>1.5\s(I)
_cod_data_source_file ja984420o.cif
_cod_data_source_block C54H43IrOP2,C7H8
_cod_original_cell_volume 2484.8(10)
_cod_original_sg_symbol_H-M 'P -1 '
_cod_original_formula_sum 'C61 H51 Ir O P2 '
_cod_database_code 4116323

loop_
_symmetry_equiv_pos_as_xyz
'   +x,   +y,   +z'
'   -x,   -y,   -z'

loop_
_atom_site_label
_atom_site_fract_x
_atom_site_fract_y
_atom_site_fract_z
_atom_site_U_iso_or_equiv
_atom_site_occupancy
_atom_site_adp_type
_atom_site_calc_flag
Ir 0.72440(3) 0.49426(3) 0.717528(18) 0.02939(9) 1.000 Uani d
P(1) 0.67211(19) 0.45763(17) 0.81925(12) 0.0312(6) 1.000 Uani d
P(2) 0.62036(20) 0.33601(17) 0.62068(12) 0.0340(6) 1.000 Uani d
O 0.9723(6) 0.3852(6) 0.7043(4) 0.062(2) 1.000 Uani d
C(1) 0.8326(7) 0.6370(6) 0.7474(4) 0.032(2) 1.000 Uani d
C(2) 0.7886(8) 0.7354(7) 0.7517(5) 0.041(3) 1.000 Uani d
C(3) 0.6542(9) 0.7490(7) 0.7323(6) 0.048(3) 1.000 Uani d
C(4) 0.5514(8) 0.6676(8) 0.7040(6) 0.048(3) 1.000 Uani d
C(5) 0.5628(8) 0.5663(7) 0.6948(5) 0.042(3) 1.000 Uani d
C(6) 0.8827(8) 0.4276(7) 0.7141(5) 0.041(3) 1.000 Uani d
C(7) 0.9802(8) 0.6448(6) 0.7709(5) 0.036(2) 1.000 Uani d
C(8) 1.0565(9) 0.6215(8) 0.7179(6) 0.055(3) 1.000 Uani d
C(9) 1.1934(10) 0.6366(10) 0.7405(8) 0.071(4) 1.000 Uani d
C(10) 1.2566(10) 0.6724(9) 0.8143(9) 0.074(4) 1.000 Uani d
C(11) 1.1844(11) 0.6892(9) 0.8664(7) 0.074(4) 1.000 Uani d
C(12) 1.0453(10) 0.6765(8) 0.8450(6) 0.058(3) 1.000 Uani d
C(13) 0.8852(9) 0.8373(7) 0.7801(6) 0.050(3) 1.000 Uani d
C(14) 0.9572(12) 0.8651(9) 0.7348(7) 0.075(4) 1.000 Uani d
C(15) 1.0434(13) 0.9575(12) 0.7632(11) 0.099(6) 1.000 Uani d
C(16) 1.0596(15) 1.0219(10) 0.8334(12) 0.102(6) 1.000 Uani d
C(17) 0.9898(17) 0.9972(11) 0.8781(10) 0.109(6) 1.000 Uani d
C(18) 0.9011(14) 0.9054(10) 0.8509(8) 0.087(5) 1.000 Uani d
C(19) 0.6619(7) 0.5743(6) 0.8977(5) 0.033(2) 1.000 Uani d
C(20) 0.6740(10) 0.6734(8) 0.8929(5) 0.049(3) 1.000 Uani d
C(21) 0.6591(12) 0.7600(8) 0.9515(6) 0.065(4) 1.000 Uani d
C(22) 0.6297(11) 0.7452(8) 1.0148(6) 0.060(3) 1.000 Uani d
C(23) 0.6182(10) 0.6452(9) 1.0202(5) 0.054(3) 1.000 Uani d
C(24) 0.6344(9) 0.5611(7) 0.9625(5) 0.044(3) 1.000 Uani d
C(25) 0.7945(8) 0.3934(7) 0.8688(5) 0.036(2) 1.000 Uani d
C(26) 0.9269(8) 0.4327(8) 0.8800(5) 0.051(3) 1.000 Uani d
C(27) 1.0257(10) 0.3932(10) 0.9204(6) 0.069(4) 1.000 Uani d
C(28) 0.9958(12) 0.3161(10) 0.9477(6) 0.071(4) 1.000 Uani d
C(29) 0.8682(13) 0.2797(10) 0.9388(7) 0.076(4) 1.000 Uani d
C(30) 0.7657(10) 0.3193(8) 0.9009(6) 0.056(3) 1.000 Uani d
C(31) 0.5078(8) 0.3829(7) 0.8043(4) 0.035(2) 1.000 Uani d
C(32) 0.4013(8) 0.4429(7) 0.8089(5) 0.044(3) 1.000 Uani d
C(33) 0.2745(8) 0.3943(9) 0.7944(6) 0.052(3) 1.000 Uani d
C(34) 0.2493(9) 0.2906(9) 0.7767(6) 0.059(3) 1.000 Uani d
C(35) 0.3519(10) 0.2279(8) 0.7702(6) 0.058(3) 1.000 Uani d
C(36) 0.4818(9) 0.2752(7) 0.7843(5) 0.043(3) 1.000 Uani d
C(37) 0.6160(9) 0.2098(7) 0.6395(5) 0.040(3) 1.000 Uani d
C(38) 0.5145(11) 0.1287(8) 0.6017(6) 0.062(3) 1.000 Uani d
C(39) 0.5171(15) 0.0348(10) 0.6176(8) 0.090(5) 1.000 Uani d
C(40) 0.6198(16) 0.0209(10) 0.6692(9) 0.092(6) 1.000 Uani d
C(41) 0.7212(12) 0.1015(9) 0.7059(7) 0.071(4) 1.000 Uani d
C(42) 0.7181(9) 0.1933(7) 0.6917(5) 0.047(3) 1.000 Uani d
C(43) 0.7090(8) 0.3090(7) 0.5451(5) 0.038(2) 1.000 Uani d
C(44) 0.7438(11) 0.3899(8) 0.5203(6) 0.061(3) 1.000 Uani d
C(45) 0.8002(12) 0.3720(9) 0.4596(7) 0.069(4) 1.000 Uani d
C(46) 0.8250(11) 0.2736(10) 0.4236(6) 0.063(4) 1.000 Uani d
C(47) 0.7958(12) 0.1933(9) 0.4489(7) 0.067(4) 1.000 Uani d
C(48) 0.7379(10) 0.2103(8) 0.5096(6) 0.054(3) 1.000 Uani d
C(49) 0.4499(8) 0.3323(7) 0.5695(5) 0.039(2) 1.000 Uani d
C(50) 0.3491(9) 0.3386(8) 0.6080(5) 0.048(3) 1.000 Uani d
C(51) 0.2201(9) 0.3427(9) 0.5727(6) 0.059(3) 1.000 Uani d
C(52) 0.1923(10) 0.3418(10) 0.4996(7) 0.070(4) 1.000 Uani d
C(53) 0.2897(11) 0.3343(10) 0.4598(6) 0.067(4) 1.000 Uani d
C(54) 0.4173(10) 0.3307(9) 0.4958(5) 0.055(3) 1.000 Uani d
C(55) 0.0874 -0.0122 0.4491 0.063 0.500 Uiso d
C(56) 0.0962 0.0466 0.4979 0.063 0.500 Uiso d
C(57) 0.0248 0.0537 0.5498 0.063 0.500 Uiso d
C(58) 0.0887 0.0839 0.5605 0.063 0.500 Uiso d
C(59) 0.0047 0.0659 0.5984 0.063 0.500 Uiso d
C(60) 0.5932 0.0355 0.0339 0.063 0.500 Uiso d
C(61) 0.6239 0.0461 -0.0309 0.063 0.500 Uiso d
C(62) 0.5848 0.0294 -0.0818 0.063 0.500 Uiso d
C(63) 0.4902 -0.0140 -0.1177 0.063 0.500 Uiso d
H(1) 0.6332 0.8187 0.7391 0.057 1.000 Uiso c
H(2) 0.4649 0.6851 0.6898 0.057 1.000 Uiso c
H(3) 0.4818 0.5203 0.6743 0.050 1.000 Uiso c
H(4) 1.0144 0.5951 0.6659 0.066 1.000 Uiso c
H(5) 1.2439 0.6216 0.7035 0.085 1.000 Uiso c
H(6) 1.3505 0.6855 0.8291 0.088 1.000 Uiso c
H(7) 1.2279 0.7099 0.9182 0.089 1.000 Uiso c
H(8) 0.9961 0.6901 0.8826 0.069 1.000 Uiso c
H(9) 0.9474 0.8209 0.6844 0.090 1.000 Uiso c
H(10) 1.0930 0.9759 0.7317 0.119 1.000 Uiso c
H(11) 1.1203 1.0849 0.8515 0.122 1.000 Uiso c
H(12) 1.0009 1.0424 0.9284 0.131 1.000 Uiso c
H(13) 0.8500 0.8898 0.8827 0.104 1.000 Uiso c
H(14) 0.6928 0.6835 0.8491 0.059 1.000 Uiso c
H(15) 0.6692 0.8290 0.9481 0.078 1.000 Uiso c
H(16) 0.6174 0.8038 1.0545 0.072 1.000 Uiso c
H(17) 0.5990 0.6349 1.0639 0.064 1.000 Uiso c
H(18) 0.6268 0.4924 0.9667 0.053 1.000 Uiso c
H(19) 0.9492 0.4861 0.8600 0.062 1.000 Uiso c
H(20) 1.1156 0.4210 0.9288 0.082 1.000 Uiso c
H(21) 1.0645 0.2874 0.9731 0.086 1.000 Uiso c
H(22) 0.8478 0.2260 0.9589 0.092 1.000 Uiso c
H(23) 0.6763 0.2950 0.8972 0.068 1.000 Uiso c
H(24) 0.4174 0.5174 0.8220 0.053 1.000 Uiso c
H(25) 0.2037 0.4357 0.7971 0.063 1.000 Uiso c
H(26) 0.1613 0.2586 0.7685 0.071 1.000 Uiso c
H(27) 0.3332 0.1534 0.7561 0.070 1.000 Uiso c
H(28) 0.5518 0.2331 0.7801 0.052 1.000 Uiso c
H(29) 0.4432 0.1371 0.5650 0.075 1.000 Uiso c
H(30) 0.4463 -0.0207 0.5921 0.108 1.000 Uiso c
H(31) 0.6209 -0.0439 0.6795 0.111 1.000 Uiso c
H(32) 0.7939 0.0924 0.7415 0.085 1.000 Uiso c
H(33) 0.7885 0.2487 0.7184 0.057 1.000 Uiso c
H(34) 0.7287 0.4594 0.5455 0.073 1.000 Uiso c
H(35) 0.8219 0.4289 0.4427 0.082 1.000 Uiso c
H(36) 0.8625 0.2611 0.3812 0.076 1.000 Uiso c
H(37) 0.8152 0.1248 0.4249 0.080 1.000 Uiso c
H(38) 0.7180 0.1533 0.5267 0.065 1.000 Uiso c
H(39) 0.3692 0.3402 0.6588 0.058 1.000 Uiso c
H(40) 0.1517 0.3460 0.5989 0.070 1.000 Uiso c
H(41) 0.1043 0.3465 0.4758 0.084 1.000 Uiso c
H(42) 0.2689 0.3316 0.4087 0.080 1.000 Uiso c
H(43) 0.4850 0.3271 0.4690 0.066 1.000 Uiso c

loop_
_atom_site_aniso_label
_atom_site_aniso_U_11
_atom_site_aniso_U_22
_atom_site_aniso_U_33
_atom_site_aniso_U_12
_atom_site_aniso_U_13
_atom_site_aniso_U_23
Ir 0.0156(2) 0.0417(2) 0.0336(2) 0.0048(1) 0.0068(1) 0.0154(2)
P(1) 0.0193(10) 0.0444(12) 0.0328(11) 0.0081(9) 0.0066(8) 0.0157(9)
P(2) 0.0224(10) 0.0487(13) 0.0340(11) 0.0032(9) 0.0087(9) 0.0166(10)
O 0.022(3) 0.072(5) 0.087(5) 0.020(3) 0.014(3) 0.016(4)
C(1) 0.024(4) 0.041(5) 0.036(4) 0.008(3) 0.010(3) 0.015(4)
C(2) 0.036(5) 0.049(5) 0.045(5) 0.004(4) 0.014(4) 0.023(4)
C(3) 0.036(5) 0.053(6) 0.067(6) 0.019(4) 0.016(5) 0.033(5)
C(4) 0.021(4) 0.064(6) 0.067(6) 0.011(4) 0.009(4) 0.034(5)
C(5) 0.028(5) 0.048(5) 0.050(5) 0.008(4) 0.004(4) 0.020(4)
C(6) 0.030(5) 0.046(5) 0.043(5) 0.002(4) 0.003(4) 0.011(4)
C(7) 0.024(4) 0.039(5) 0.048(5) 0.001(3) 0.008(4) 0.016(4)
C(8) 0.030(5) 0.083(7) 0.060(6) 0.009(5) 0.015(5) 0.034(6)
C(9) 0.022(5) 0.097(9) 0.111(10) 0.008(5) 0.027(6) 0.052(8)
C(10) 0.025(5) 0.064(7) 0.128(12) 0.007(5) 0.008(7) 0.032(8)
C(11) 0.043(7) 0.075(8) 0.077(8) 0.007(6) -0.015(6) 0.005(6)
C(12) 0.039(6) 0.068(7) 0.055(6) 0.004(5) 0.005(5) 0.008(5)
C(13) 0.033(5) 0.044(5) 0.076(7) 0.007(4) 0.009(5) 0.028(5)
C(14) 0.063(8) 0.071(8) 0.099(10) -0.012(6) 0.025(7) 0.039(7)
C(15) 0.069(9) 0.082(10) 0.159(16) -0.018(8) 0.029(10) 0.061(11)
C(16) 0.073(10) 0.049(8) 0.167(17) -0.014(7) 0.006(10) 0.030(9)
C(17) 0.107(13) 0.056(8) 0.132(14) -0.008(8) 0.013(11) -0.002(8)
C(18) 0.090(10) 0.062(8) 0.096(10) -0.009(7) 0.031(8) 0.006(7)
C(19) 0.018(4) 0.045(5) 0.037(5) 0.006(3) 0.006(3) 0.013(4)
C(20) 0.052(6) 0.057(6) 0.049(6) 0.018(5) 0.026(5) 0.021(5)
C(21) 0.085(9) 0.051(6) 0.070(8) 0.022(6) 0.033(7) 0.022(6)
C(22) 0.064(7) 0.061(7) 0.052(6) 0.021(6) 0.023(5) 0.006(5)
C(23) 0.043(6) 0.079(7) 0.040(5) 0.010(5) 0.015(4) 0.017(5)
C(24) 0.044(5) 0.052(5) 0.039(5) 0.008(4) 0.012(4) 0.016(4)
C(25) 0.029(4) 0.046(5) 0.033(4) 0.011(4) 0.004(4) 0.015(4)
C(26) 0.023(5) 0.088(7) 0.054(6) 0.016(5) 0.009(4) 0.037(6)
C(27) 0.033(6) 0.114(10) 0.060(7) 0.027(6) 0.002(5) 0.034(7)
C(28) 0.059(8) 0.098(9) 0.063(7) 0.041(7) 0.000(6) 0.038(7)
C(29) 0.083(9) 0.081(8) 0.080(8) 0.029(7) 0.007(7) 0.052(7)
C(30) 0.050(6) 0.068(7) 0.062(7) 0.008(5) 0.008(5) 0.038(6)
C(31) 0.021(4) 0.056(5) 0.032(4) 0.003(4) 0.007(3) 0.019(4)
C(32) 0.023(4) 0.062(6) 0.049(5) 0.007(4) 0.009(4) 0.021(5)
C(33) 0.018(4) 0.083(7) 0.060(6) 0.007(5) 0.011(4) 0.027(6)
C(34) 0.026(5) 0.087(8) 0.063(7) -0.009(5) 0.013(5) 0.023(6)
C(35) 0.044(6) 0.063(6) 0.061(7) -0.013(5) 0.013(5) 0.013(5)
C(36) 0.035(5) 0.053(6) 0.044(5) 0.001(4) 0.015(4) 0.017(4)
C(37) 0.040(5) 0.041(5) 0.041(5) 0.003(4) 0.016(4) 0.012(4)
C(38) 0.060(7) 0.055(6) 0.069(7) -0.012(5) 0.005(6) 0.024(5)
C(39) 0.095(11) 0.059(8) 0.110(11) -0.017(7) 0.017(9) 0.029(8)
C(40) 0.107(12) 0.074(9) 0.119(12) 0.018(8) 0.034(10) 0.060(9)
C(41) 0.073(8) 0.070(8) 0.084(9) 0.025(6) 0.022(7) 0.041(7)
C(42) 0.047(6) 0.051(6) 0.053(6) 0.013(4) 0.018(5) 0.023(5)
C(43) 0.026(4) 0.054(5) 0.035(5) 0.001(4) 0.006(4) 0.017(4)
C(44) 0.075(8) 0.061(6) 0.049(6) 0.006(6) 0.030(6) 0.014(5)
C(45) 0.075(8) 0.077(8) 0.065(7) 0.001(6) 0.036(6) 0.030(6)
C(46) 0.053(7) 0.089(8) 0.054(7) 0.007(6) 0.028(5) 0.023(6)
C(47) 0.070(8) 0.067(7) 0.071(8) 0.018(6) 0.037(6) 0.017(6)
C(48) 0.057(6) 0.055(6) 0.055(6) 0.009(5) 0.027(5) 0.017(5)
C(49) 0.027(4) 0.052(5) 0.035(5) -0.001(4) 0.002(4) 0.014(4)
C(50) 0.027(5) 0.068(6) 0.046(5) -0.004(4) 0.002(4) 0.022(5)
C(51) 0.030(5) 0.080(7) 0.065(7) 0.001(5) 0.009(5) 0.026(6)
C(52) 0.034(6) 0.096(9) 0.070(8) 0.002(6) -0.013(5) 0.031(7)
C(53) 0.045(6) 0.104(9) 0.049(6) 0.009(6) -0.004(5) 0.032(6)
C(54) 0.042(6) 0.084(7) 0.041(5) 0.010(5) 0.010(4) 0.022(5)

loop_
_atom_type_symbol
_atom_type_oxidation_number
_atom_type_number_in_cell
_atom_type_scat_dispersion_real
_atom_type_scat_dispersion_imag
_atom_type_scat_source
C 0 122 0.002 0.002
;International Tables for Crystallography
(1992, Vol. C, Tables 4.2.6.8 and 6.1.1.1)
;
H 0 102 0.000 0.000
;International Tables for Crystallography
(1992, Vol. C, Table 6.1.1.2)
;
Ir 0 2 -2.066 7.990
;International Tables for Crystallography
(1992, Vol. C, Tables 4.2.6.8 and 6.1.1.1)
;
O 0 2 0.008 0.006
;International Tables for Crystallography
(1992, Vol. C, Tables 4.2.6.8 and 6.1.1.1)
;
P 0 4 0.090 0.095
;International Tables for Crystallography
(1992, Vol. C, Tables 4.2.6.8 and 6.1.1.1)
;

loop_
_geom_angle_atom_site_label_1
_geom_angle_atom_site_label_2
_geom_angle_atom_site_label_3
_geom_angle
_geom_angle_publ_flag
P(1) Ir P(2) 99.22(7) yes
P(1) Ir C(1) 112.6(2) yes
P(1) Ir C(5) 95.4(3) yes
P(1) Ir C(6) 99.3(3) yes
P(2) Ir C(1) 148.2(2) yes
P(2) Ir C(5) 90.6(3) yes
P(2) Ir C(6) 84.3(3) yes
C(1) Ir C(5) 86.9(3) yes
C(1) Ir C(6) 90.1(3) yes
C(5) Ir C(6) 165.0(4) yes
Ir P(1) C(19) 114.8(3) yes
Ir P(1) C(25) 115.7(3) yes
Ir P(1) C(31) 117.8(3) yes
C(19) P(1) C(25) 100.3(4) yes
C(19) P(1) C(31) 99.2(4) yes
C(25) P(1) C(31) 106.5(4) yes
Ir P(2) C(37) 120.3(3) yes
Ir P(2) C(43) 109.4(3) yes
Ir P(2) C(49) 118.3(3) yes
C(37) P(2) C(43) 101.3(4) yes
C(37) P(2) C(49) 102.8(4) yes
C(43) P(2) C(49) 102.1(4) yes
Ir C(1) C(2) 128.8(6) yes
Ir C(1) C(7) 118.5(6) yes
C(2) C(1) C(7) 112.7(7) yes
C(1) C(2) C(3) 123.6(8) yes
C(1) C(2) C(13) 121.7(8) yes
C(3) C(2) C(13) 114.7(8) yes
C(2) C(3) C(4) 124.2(8) yes
C(3) C(4) C(5) 125.5(8) yes
Ir C(5) C(4) 130.7(7) yes
Ir C(6) O 173.1(8) yes
C(1) C(7) C(8) 121.2(8) yes
C(1) C(7) C(12) 121.4(8) yes
C(8) C(7) C(12) 117.4(8) yes
C(7) C(8) C(9) 120.6(10) yes
C(8) C(9) C(10) 121.2(11) yes
C(9) C(10) C(11) 119.1(10) yes
C(10) C(11) C(12) 120.8(11) yes
C(7) C(12) C(11) 120.9(10) yes
C(2) C(13) C(14) 121.7(10) yes
C(2) C(13) C(18) 121.0(10) yes
C(14) C(13) C(18) 117.2(10) yes
C(13) C(14) C(15) 119.5(13) yes
C(14) C(15) C(16) 122.2(14) yes
C(15) C(16) C(17) 119.4(13) yes
C(16) C(17) C(18) 119.8(15) yes
C(13) C(18) C(17) 121.9(13) yes
P(1) C(19) C(20) 121.8(7) yes
P(1) C(19) C(24) 119.4(6) yes
C(20) C(19) C(24) 118.8(8) yes
C(19) C(20) C(21) 120.8(9) yes
C(20) C(21) C(22) 119.7(9) yes
C(21) C(22) C(23) 119.8(9) yes
C(22) C(23) C(24) 119.8(9) yes
C(19) C(24) C(23) 121.1(9) yes
P(1) C(25) C(26) 115.5(6) yes
P(1) C(25) C(30) 125.6(7) yes
C(26) C(25) C(30) 118.6(8) yes
C(25) C(26) C(27) 119.6(9) yes
C(26) C(27) C(28) 120.9(10) yes
C(27) C(28) C(29) 119.8(10) yes
C(28) C(29) C(30) 121.3(11) yes
C(25) C(30) C(29) 119.7(10) yes
P(1) C(31) C(32) 115.9(6) yes
P(1) C(31) C(36) 125.2(6) yes
C(32) C(31) C(36) 118.7(8) yes
C(31) C(32) C(33) 120.5(9) yes
C(32) C(33) C(34) 121.1(9) yes
C(33) C(34) C(35) 120.3(9) yes
C(34) C(35) C(36) 119.8(9) yes
C(31) C(36) C(35) 119.7(9) yes
P(2) C(37) C(38) 122.0(7) yes
P(2) C(37) C(42) 120.0(7) yes
C(38) C(37) C(42) 118.0(9) yes
C(37) C(38) C(39) 119.5(11) yes
C(38) C(39) C(40) 121.0(12) yes
C(39) C(40) C(41) 119.1(11) yes
C(40) C(41) C(42) 120.1(11) yes
C(37) C(42) C(41) 122.2(10) yes
P(2) C(43) C(44) 118.8(7) yes
P(2) C(43) C(48) 123.2(7) yes
C(44) C(43) C(48) 117.9(8) yes
C(43) C(44) C(45) 121.2(10) yes
C(44) C(45) C(46) 120.4(10) yes
C(45) C(46) C(47) 119.4(10) yes
C(46) C(47) C(48) 120.7(10) yes
C(43) C(48) C(47) 120.5(9) yes
P(2) C(49) C(50) 118.7(6) yes
P(2) C(49) C(54) 123.0(7) yes
C(50) C(49) C(54) 118.2(8) yes
C(49) C(50) C(51) 120.6(9) yes
C(50) C(51) C(52) 119.3(9) yes
C(51) C(52) C(53) 121.3(9) yes
C(52) C(53) C(54) 118.7(10) yes
C(49) C(54) C(53) 121.9(9) yes

loop_
_geom_bond_atom_site_label_1
_geom_bond_atom_site_label_2
_geom_bond_distance
_geom_bond_publ_flag
Ir P(1) 2.317(2) yes
Ir P(2) 2.373(2) yes
Ir C(1) 2.021(8) yes
Ir C(5) 2.025(8) yes
Ir C(6) 1.925(9) yes
P(1) C(19) 1.838(8) yes
P(1) C(25) 1.845(8) yes
P(1) C(31) 1.854(8) yes
P(2) C(37) 1.839(9) yes
P(2) C(43) 1.836(8) yes
P(2) C(49) 1.833(8) yes
O C(6) 1.140(10) yes
C(1) C(2) 1.409(11) yes
C(1) C(7) 1.497(10) yes
C(2) C(3) 1.410(12) yes
C(2) C(13) 1.529(12) yes
C(3) C(4) 1.377(12) yes
C(4) C(5) 1.334(12) yes
C(7) C(8) 1.392(12) yes
C(7) C(12) 1.366(13) yes
C(8) C(9) 1.385(13) yes
C(9) C(10) 1.355(17) yes
C(10) C(11) 1.348(17) yes
C(11) C(12) 1.406(14) yes
C(13) C(14) 1.379(14) yes
C(13) C(18) 1.358(16) yes
C(14) C(15) 1.378(16) yes
C(15) C(16) 1.33(2) yes
C(16) C(17) 1.34(2) yes
C(17) C(18) 1.385(18) yes
C(19) C(20) 1.363(12) yes
C(19) C(24) 1.396(12) yes
C(20) C(21) 1.392(13) yes
C(21) C(22) 1.383(14) yes
C(22) C(23) 1.379(14) yes
C(23) C(24) 1.367(13) yes
C(25) C(26) 1.396(12) yes
C(25) C(30) 1.371(12) yes
C(26) C(27) 1.388(13) yes
C(27) C(28) 1.345(16) yes
C(28) C(29) 1.348(16) yes
C(29) C(30) 1.390(14) yes
C(31) C(32) 1.410(11) yes
C(31) C(36) 1.373(12) yes
C(32) C(33) 1.373(12) yes
C(33) C(34) 1.326(14) yes
C(34) C(35) 1.401(14) yes
C(35) C(36) 1.397(12) yes
C(37) C(38) 1.377(12) yes
C(37) C(42) 1.381(12) yes
C(38) C(39) 1.387(15) yes
C(39) C(40) 1.363(18) yes
C(40) C(41) 1.370(18) yes
C(41) C(42) 1.344(13) yes
C(43) C(44) 1.372(13) yes
C(43) C(48) 1.376(12) yes
C(44) C(45) 1.378(14) yes
C(45) C(46) 1.359(15) yes
C(46) C(47) 1.355(15) yes
C(47) C(48) 1.386(14) yes
C(49) C(50) 1.397(12) yes
C(49) C(54) 1.381(12) yes
C(50) C(51) 1.387(12) yes
C(51) C(52) 1.371(15) yes
C(52) C(53) 1.383(15) yes
C(53) C(54) 1.375(13) yes

loop_
_geom_contact_atom_site_label_1
_geom_contact_atom_site_label_2
_geom_contact_distance
_geom_contact_site_symmetry_2
_geom_contact_publ_flag
O C(33) 3.238(11) 1_655 no
O C(34) 3.424(12) 1_655 no
C(10) C(32) 3.493(14) 1_655 no
C(48) C(55) 3.504(10) 2_656 no
C(51) C(58) 3.582(10) . no
